data_7233351
loop_
_publ_author_name
'Wang, Yue'
'Shi, Yongfang'
'Zou, Xiaochuan'
'He, Yucen'
'Wang, Xia'

_publ_section_title
;
 Pyridylphosphine supported Ag(i) and Cu(i) complexes for detection of
 alcohols and nitriles via structural transformations from 1D to 0D
;
_journal_issue 37
_journal_name_full CrystEngComm
_journal_page_first 5595
_journal_paper_doi 10.1039/C9CE00943D
_journal_volume 21
_journal_year 2019
_chemical_formula_sum 'C36 H32 Ag2 Cl6 N2 O8 P2'
_chemical_formula_weight 1111.01
_space_group_crystal_system monoclinic
_space_group_IT_number 14
_space_group_name_Hall '-P 2yn'
_space_group_name_H-M_alt 'P 1 21/n 1'
_symmetry_space_group_name_Hall '-P 2yn'
_symmetry_space_group_name_H-M 'P 1 21/n 1'
_atom_sites_solution_hydrogens geom
_audit_creation_method SHELXL-2016/6
_audit_update_record
;
2019-06-16 deposited with the CCDC.    2019-08-06 downloaded from the CCDC.
;
_cell_angle_alpha 90
_cell_angle_beta 102.501(2)
_cell_angle_gamma 90
_cell_formula_units_Z 4
_cell_length_a 9.2146(4)
_cell_length_b 22.3264(11)
_cell_length_c 20.6049(10)
_cell_measurement_reflns_used 9952
_cell_measurement_temperature 100(2)
_cell_measurement_theta_max 27.48
_cell_measurement_theta_min 2.44
_cell_volume 4138.5(3)
_computing_cell_refinement 'Bruker SAINT'
_computing_data_collection 'Bruker APEX2'
_computing_data_reduction 'Bruker SAINT'
_computing_molecular_graphics 'Bruker SHELXTL'
_computing_publication_material 'Bruker SHELXTL'
_computing_structure_refinement 'SHELXL-2016/6 (Sheldrick, 2016)'
_computing_structure_solution 'SHELXT 2014/5 (Sheldrick, 2014)'
_diffrn_ambient_temperature 100(2)
_diffrn_measured_fraction_theta_full 0.999
_diffrn_measured_fraction_theta_max 0.996
_diffrn_measurement_device_type 'Bruker APEX-II CCD'
_diffrn_measurement_method '\f and \w scans'
_diffrn_radiation_type MoK\a
_diffrn_radiation_wavelength 0.71073
_diffrn_reflns_av_R_equivalents 0.0730
_diffrn_reflns_av_unetI/netI 0.0476
_diffrn_reflns_Laue_measured_fraction_full 0.999
_diffrn_reflns_Laue_measured_fraction_max 0.996
_diffrn_reflns_limit_h_max 10
_diffrn_reflns_limit_h_min -11
_diffrn_reflns_limit_k_max 28
_diffrn_reflns_limit_k_min -28
_diffrn_reflns_limit_l_max 26
_diffrn_reflns_limit_l_min -26
_diffrn_reflns_number 55986
_diffrn_reflns_point_group_measured_fraction_full 0.999
_diffrn_reflns_point_group_measured_fraction_max 0.996
_diffrn_reflns_theta_full 25.242
_diffrn_reflns_theta_max 27.515
_diffrn_reflns_theta_min 2.221
_exptl_absorpt_coefficient_mu 1.463
_exptl_absorpt_correction_T_max 0.864
_exptl_absorpt_correction_T_min 0.782
_exptl_absorpt_correction_type multi-scan
_exptl_crystal_colour white
_exptl_crystal_density_diffrn 1.783
_exptl_crystal_description Needle
_exptl_crystal_F_000 2208
_exptl_crystal_size_max 0.42
_exptl_crystal_size_mid 0.14
_exptl_crystal_size_min 0.10
_refine_diff_density_max 0.848
_refine_diff_density_min -1.278
_refine_diff_density_rms 0.186
_refine_ls_extinction_method none
_refine_ls_goodness_of_fit_ref 0.992
_refine_ls_hydrogen_treatment constr
_refine_ls_matrix_type full
_refine_ls_number_parameters 505
_refine_ls_number_reflns 9474
_refine_ls_number_restraints 0
_refine_ls_restrained_S_all 0.992
_refine_ls_R_factor_all 0.0586
_refine_ls_R_factor_gt 0.0421
_refine_ls_shift/su_max 0.001
_refine_ls_shift/su_mean 0.000
_refine_ls_structure_factor_coef Fsqd
_refine_ls_weighting_details 'w=1/[\s^2^(Fo^2^)+(0.1000P)^2^] where P=(Fo^2^+2Fc^2^)/3'
_refine_ls_weighting_scheme calc
_refine_ls_wR_factor_gt 0.1251
_refine_ls_wR_factor_ref 0.1417
_reflns_Friedel_coverage 0.000
_reflns_number_gt 7735
_reflns_number_total 9474
_reflns_threshold_expression 'I > 2\s(I)'
_cod_data_source_file c9ce00943d2.cif
_cod_data_source_block Ag2
_cod_depositor_comments
;
The following automatic conversions were performed:

'_exptl_absorpt_correction_type' value 'Multi-scan' changed to
'multi-scan' according to
/home/data/users/saulius/crontab/automatic-downloads/rss-feeds/RSC/lib/dictionaries/cif_core.dic
dictionary named 'cif_core.dic' version 2.4.2 from 2011-04-26.

Automatic conversion script
Id: cif_fix_values 4973 2017-02-22 13:04:09Z antanas 

 Adding full bibliography for 7233348--7233351.cif.
;
_cod_database_code 7233351
_shelx_shelxl_version_number 2016/6
_shelx_space_group_comment
;
The symmetry employed for this shelxl refinement is uniquely defined
by the following loop, which should always be used as a source of
symmetry information in preference to the above space-group names.
They are only intended as comments.
;

loop_
_space_group_symop_operation_xyz
'x, y, z'
'-x+1/2, y+1/2, -z+1/2'
'-x, -y, -z'
'x-1/2, -y-1/2, z-1/2'

loop_
_atom_site_label
_atom_site_type_symbol
_atom_site_fract_x
_atom_site_fract_y
_atom_site_fract_z
_atom_site_U_iso_or_equiv
_atom_site_adp_type
_atom_site_occupancy
_atom_site_site_symmetry_order
_atom_site_calc_flag
_atom_site_refinement_flags_posn
_atom_site_refinement_flags_adp
Ag1 Ag 0.59675(3) 0.66863(2) 0.64141(2) 0.01921(10) Uani 1 1 d . .
Ag2 Ag 0.29376(3) 0.65130(2) 0.67340(2) 0.01615(10) Uani 1 1 d . .
Cl1 Cl 0.20964(11) 0.51282(4) 0.71964(5) 0.0193(2) Uani 1 1 d . .
Cl2 Cl -0.06180(10) 0.73725(5) 0.65241(5) 0.0201(2) Uani 1 1 d . .
Cl3 Cl 0.74661(19) 0.52334(10) 0.61050(10) 0.0736(6) Uani 1 1 d . .
Cl4 Cl 0.42426(16) 0.52459(6) 0.56931(7) 0.0445(3) Uani 1 1 d . .
Cl5 Cl 0.67225(17) 0.44928(11) 0.81243(8) 0.0715(6) Uani 1 1 d . .
Cl6 Cl 0.55324(18) 0.48047(6) 0.92705(7) 0.0458(3) Uani 1 1 d . .
P1 P 0.43714(11) 0.70154(5) 0.54170(5) 0.0152(2) Uani 1 1 d . .
P2 P 0.45535(10) 0.68073(4) 0.77378(5) 0.0134(2) Uani 1 1 d . .
O1 O 0.1260(3) 0.56723(13) 0.70003(16) 0.0245(7) Uani 1 1 d . .
O2 O 0.1644(4) 0.46720(15) 0.67045(17) 0.0343(8) Uani 1 1 d . .
O3 O 0.3665(3) 0.52555(15) 0.72717(17) 0.0296(7) Uani 1 1 d . .
O4 O 0.1823(4) 0.49372(13) 0.78308(15) 0.0248(7) Uani 1 1 d . .
O5 O -0.1405(4) 0.69270(17) 0.60709(18) 0.0377(8) Uani 1 1 d . .
O6 O 0.0534(3) 0.70816(15) 0.70079(16) 0.0266(7) Uani 1 1 d . .
O7 O -0.1653(4) 0.7648(2) 0.68632(18) 0.0461(10) Uani 1 1 d . .
O8 O 0.0031(4) 0.78092(18) 0.61691(18) 0.0436(10) Uani 1 1 d . .
N1 N 0.1978(4) 0.64033(15) 0.56651(16) 0.0160(7) Uani 1 1 d . .
N2 N 0.7027(4) 0.63576(15) 0.74109(16) 0.0153(7) Uani 1 1 d . .
C1 C 0.5097(4) 0.69810(19) 0.4663(2) 0.0170(8) Uani 1 1 d . .
C2 C 0.5873(5) 0.6469(2) 0.4546(2) 0.0233(9) Uani 1 1 d . .
H5 H 0.610376 0.616812 0.487868 0.028 Uiso 1 1 calc R U
C3 C 0.6310(5) 0.6397(2) 0.3948(2) 0.0276(10) Uani 1 1 d . .
H4 H 0.682487 0.604525 0.386720 0.033 Uiso 1 1 calc R U
C4 C 0.5989(5) 0.6845(2) 0.3464(2) 0.0259(9) Uani 1 1 d . .
H3 H 0.627019 0.679300 0.305075 0.031 Uiso 1 1 calc R U
C5 C 0.5268(5) 0.7361(2) 0.3583(2) 0.0239(9) Uani 1 1 d . .
H1 H 0.507564 0.766847 0.325722 0.029 Uiso 1 1 calc R U
C6 C 0.4824(4) 0.74286(19) 0.4180(2) 0.0189(8) Uani 1 1 d . .
H2 H 0.432643 0.778465 0.426060 0.023 Uiso 1 1 calc R U
C7 C 0.2587(4) 0.66094(18) 0.5169(2) 0.0170(8) Uani 1 1 d . .
C8 C 0.1957(5) 0.65000(19) 0.4508(2) 0.0214(9) Uani 1 1 d . .
H23 H 0.240564 0.665706 0.417075 0.026 Uiso 1 1 calc R U
C9 C 0.0665(5) 0.6160(2) 0.4337(2) 0.0249(9) Uani 1 1 d . .
H6 H 0.022837 0.607529 0.388471 0.030 Uiso 1 1 calc R U
C10 C 0.0035(5) 0.5949(2) 0.4845(2) 0.0243(9) Uani 1 1 d . .
H7 H -0.085000 0.571681 0.474722 0.029 Uiso 1 1 calc R U
C11 C 0.0714(5) 0.6081(2) 0.5501(2) 0.0214(9) Uani 1 1 d . .
H8 H 0.027001 0.593791 0.584603 0.026 Uiso 1 1 calc R U
C12 C 0.3920(4) 0.67617(18) 0.85132(19) 0.0148(8) Uani 1 1 d . .
C13 C 0.3326(5) 0.6222(2) 0.8681(2) 0.0232(9) Uani 1 1 d . .
H9 H 0.322923 0.589312 0.838195 0.028 Uiso 1 1 calc R U
C14 C 0.2883(5) 0.6162(2) 0.9269(2) 0.0271(10) Uani 1 1 d . .
H13 H 0.248445 0.579217 0.937828 0.033 Uiso 1 1 calc R U
C15 C 0.3017(5) 0.6643(2) 0.9709(2) 0.0246(9) Uani 1 1 d . .
H10 H 0.271498 0.660026 1.011933 0.029 Uiso 1 1 calc R U
C16 C 0.3584(5) 0.7180(2) 0.9550(2) 0.0219(9) Uani 1 1 d . .
H11 H 0.366574 0.750840 0.984938 0.026 Uiso 1 1 calc R U
C17 C 0.4036(4) 0.72428(19) 0.8955(2) 0.0180(8) Uani 1 1 d . .
H12 H 0.442679 0.761447 0.884614 0.022 Uiso 1 1 calc R U
C18 C 0.6381(4) 0.64342(17) 0.7935(2) 0.0152(8) Uani 1 1 d . .
C19 C 0.7067(5) 0.6253(2) 0.8568(2) 0.0214(9) Uani 1 1 d . .
H14 H 0.659182 0.631088 0.892944 0.026 Uiso 1 1 calc R U
C20 C 0.8456(5) 0.5987(2) 0.8671(2) 0.0254(9) Uani 1 1 d . .
H15 H 0.894054 0.585443 0.910105 0.031 Uiso 1 1 calc R U
C21 C 0.9129(5) 0.5917(2) 0.8135(2) 0.0236(9) Uani 1 1 d . .
H16 H 1.008380 0.573873 0.819254 0.028 Uiso 1 1 calc R U
C22 C 0.8389(4) 0.61114(18) 0.7518(2) 0.0194(8) Uani 1 1 d . .
H17 H 0.886031 0.606983 0.715374 0.023 Uiso 1 1 calc R U
C23 C 0.4995(4) 0.75888(18) 0.76535(19) 0.0154(8) Uani 1 1 d . .
C24 C 0.3810(4) 0.79641(18) 0.7361(2) 0.0196(8) Uani 1 1 d . .
H22 H 0.284419 0.780158 0.720635 0.024 Uiso 1 1 calc R U
C25 C 0.4054(5) 0.85756(19) 0.7297(2) 0.0228(9) Uani 1 1 d . .
H18 H 0.325119 0.883127 0.710490 0.027 Uiso 1 1 calc R U
C26 C 0.5468(5) 0.88098(19) 0.7513(2) 0.0211(9) Uani 1 1 d . .
H21 H 0.562651 0.922789 0.747708 0.025 Uiso 1 1 calc R U
C27 C 0.6654(5) 0.84403(19) 0.7780(2) 0.0208(9) Uani 1 1 d . .
H19 H 0.762781 0.860195 0.790967 0.025 Uiso 1 1 calc R U
C28 C 0.6417(4) 0.78317(19) 0.7859(2) 0.0185(8) Uani 1 1 d . .
H20 H 0.722609 0.758035 0.805456 0.022 Uiso 1 1 calc R U
C29 C 0.3875(4) 0.77971(18) 0.54869(19) 0.0172(8) Uani 1 1 d . .
C30 C 0.2423(5) 0.8004(2) 0.5289(2) 0.0206(8) Uani 1 1 d . .
H24 H 0.163835 0.773270 0.512099 0.025 Uiso 1 1 calc R U
C31 C 0.2124(5) 0.8618(2) 0.5337(2) 0.0260(10) Uani 1 1 d . .
H25 H 0.113075 0.876056 0.521492 0.031 Uiso 1 1 calc R U
C32 C 0.3281(5) 0.9014(2) 0.5564(2) 0.0290(10) Uani 1 1 d . .
H28 H 0.308340 0.942991 0.558393 0.035 Uiso 1 1 calc R U
C33 C 0.4732(5) 0.8804(2) 0.5762(2) 0.0285(10) Uani 1 1 d . .
H26 H 0.552351 0.907614 0.591607 0.034 Uiso 1 1 calc R U
C34 C 0.5017(5) 0.8194(2) 0.5734(2) 0.0243(9) Uani 1 1 d . .
H27 H 0.600165 0.804873 0.588505 0.029 Uiso 1 1 calc R U
C35 C 0.5801(6) 0.4953(3) 0.6245(4) 0.0533(16) Uani 1 1 d . .
H29 H 0.572949 0.504945 0.670623 0.064 Uiso 1 1 calc R U
H30 H 0.579985 0.451183 0.620059 0.064 Uiso 1 1 calc R U
C36 C 0.5262(6) 0.4369(2) 0.8541(3) 0.0376(12) Uani 1 1 d . .
H31 H 0.430164 0.447662 0.824405 0.045 Uiso 1 1 calc R U
H32 H 0.522692 0.393983 0.865591 0.045 Uiso 1 1 calc R U

loop_
_atom_site_aniso_label
_atom_site_aniso_U_11
_atom_site_aniso_U_22
_atom_site_aniso_U_33
_atom_site_aniso_U_23
_atom_site_aniso_U_13
_atom_site_aniso_U_12
Ag1 0.01158(16) 0.0311(2) 0.01450(17) 0.00412(12) 0.00178(12) 0.00108(11)
Ag2 0.01192(16) 0.02254(18) 0.01361(16) -0.00106(11) 0.00197(11) -0.00257(10)
Cl1 0.0165(5) 0.0192(5) 0.0230(5) -0.0008(4) 0.0060(4) -0.0013(3)
Cl2 0.0136(5) 0.0298(5) 0.0176(5) 0.0015(4) 0.0049(4) 0.0015(4)
Cl3 0.0389(8) 0.1168(16) 0.0697(11) -0.0482(11) 0.0220(8) -0.0266(9)
Cl4 0.0433(8) 0.0443(8) 0.0500(8) 0.0096(6) 0.0192(6) 0.0154(6)
Cl5 0.0340(8) 0.1292(17) 0.0511(10) -0.0268(10) 0.0089(7) 0.0268(9)
Cl6 0.0629(9) 0.0426(8) 0.0351(7) 0.0023(6) 0.0174(7) 0.0002(6)
P1 0.0097(4) 0.0237(5) 0.0123(5) 0.0019(4) 0.0022(4) 0.0000(4)
P2 0.0098(4) 0.0175(5) 0.0129(5) -0.0008(4) 0.0024(4) 0.0003(3)
O1 0.0178(15) 0.0247(16) 0.0316(17) 0.0081(13) 0.0065(13) 0.0013(12)
O2 0.044(2) 0.0295(18) 0.0332(19) -0.0138(14) 0.0171(16) -0.0117(15)
O3 0.0121(15) 0.0339(18) 0.044(2) 0.0016(15) 0.0080(14) -0.0007(12)
O4 0.0292(17) 0.0222(16) 0.0231(16) 0.0038(12) 0.0064(13) -0.0036(12)
O5 0.0256(18) 0.053(2) 0.033(2) -0.0114(17) 0.0039(15) -0.0127(16)
O6 0.0161(15) 0.0347(18) 0.0273(17) 0.0037(14) 0.0011(13) 0.0063(13)
O7 0.038(2) 0.068(3) 0.035(2) 0.0003(18) 0.0146(17) 0.030(2)
O8 0.047(2) 0.050(2) 0.033(2) 0.0161(17) 0.0079(17) -0.0165(18)
N1 0.0135(16) 0.0192(17) 0.0156(17) 0.0010(13) 0.0037(13) 0.0006(12)
N2 0.0116(15) 0.0176(16) 0.0168(17) -0.0015(13) 0.0032(13) 0.0011(12)
C1 0.0076(17) 0.027(2) 0.016(2) 0.0009(16) 0.0020(14) -0.0011(15)
C2 0.017(2) 0.031(2) 0.024(2) 0.0032(18) 0.0069(17) 0.0027(17)
C3 0.021(2) 0.034(3) 0.029(2) -0.0079(19) 0.0092(19) -0.0010(18)
C4 0.020(2) 0.041(3) 0.017(2) -0.0014(18) 0.0051(17) -0.0070(19)
C5 0.017(2) 0.036(3) 0.017(2) 0.0031(18) 0.0006(16) -0.0047(17)
C6 0.0101(18) 0.028(2) 0.018(2) 0.0006(16) 0.0027(15) -0.0028(15)
C7 0.0115(18) 0.020(2) 0.019(2) -0.0005(15) 0.0027(15) 0.0008(14)
C8 0.021(2) 0.031(2) 0.013(2) 0.0007(16) 0.0045(16) -0.0022(17)
C9 0.022(2) 0.030(2) 0.020(2) -0.0043(18) -0.0010(17) -0.0048(17)
C10 0.021(2) 0.029(2) 0.022(2) -0.0024(18) 0.0035(17) -0.0067(17)
C11 0.0150(19) 0.027(2) 0.021(2) 0.0019(17) 0.0022(16) -0.0039(16)
C12 0.0086(17) 0.023(2) 0.0122(19) 0.0017(15) 0.0004(14) 0.0007(14)
C13 0.023(2) 0.027(2) 0.018(2) -0.0011(17) 0.0020(17) -0.0055(17)
C14 0.025(2) 0.032(3) 0.026(2) 0.0046(19) 0.0084(19) -0.0038(18)
C15 0.017(2) 0.044(3) 0.013(2) 0.0059(18) 0.0047(17) 0.0071(18)
C16 0.017(2) 0.029(2) 0.018(2) -0.0061(17) 0.0007(16) 0.0068(16)
C17 0.0120(18) 0.023(2) 0.017(2) -0.0001(16) 0.0004(15) 0.0017(15)
C18 0.0112(18) 0.0160(19) 0.018(2) -0.0013(15) 0.0026(15) 0.0014(14)
C19 0.019(2) 0.030(2) 0.015(2) -0.0010(17) 0.0036(16) 0.0042(17)
C20 0.019(2) 0.035(3) 0.021(2) 0.0073(18) 0.0008(17) 0.0066(18)
C21 0.0141(19) 0.031(2) 0.024(2) 0.0005(18) 0.0008(17) 0.0061(16)
C22 0.0094(18) 0.024(2) 0.025(2) 0.0008(17) 0.0048(16) 0.0036(15)
C23 0.0117(18) 0.020(2) 0.0150(19) 0.0004(15) 0.0043(14) 0.0010(14)
C24 0.0121(18) 0.025(2) 0.021(2) -0.0031(17) 0.0014(16) 0.0009(15)
C25 0.022(2) 0.025(2) 0.021(2) -0.0014(17) 0.0050(18) 0.0041(17)
C26 0.025(2) 0.019(2) 0.021(2) -0.0018(16) 0.0110(17) 0.0015(16)
C27 0.0136(19) 0.026(2) 0.024(2) -0.0022(17) 0.0064(17) -0.0045(15)
C28 0.0148(19) 0.025(2) 0.016(2) -0.0004(16) 0.0026(15) 0.0004(15)
C29 0.0184(19) 0.025(2) 0.0101(18) -0.0007(15) 0.0069(15) -0.0011(15)
C30 0.0141(19) 0.030(2) 0.017(2) -0.0020(17) 0.0013(16) -0.0015(16)
C31 0.027(2) 0.029(2) 0.022(2) -0.0032(18) 0.0064(18) 0.0062(18)
C32 0.034(3) 0.024(2) 0.029(2) -0.0032(19) 0.007(2) 0.0015(19)
C33 0.028(2) 0.031(3) 0.027(2) -0.0027(19) 0.0067(19) -0.0074(19)
C34 0.015(2) 0.032(2) 0.026(2) -0.0019(18) 0.0057(17) -0.0029(17)
C35 0.033(3) 0.040(3) 0.083(5) 0.016(3) 0.005(3) -0.002(2)
C36 0.031(3) 0.036(3) 0.043(3) 0.001(2) 0.002(2) 0.008(2)

loop_
_atom_type_symbol
_atom_type_description
_atom_type_scat_dispersion_real
_atom_type_scat_dispersion_imag
_atom_type_scat_source
C C 0.0033 0.0016 'International Tables Vol C Tables 4.2.6.8 and 6.1.1.4'
H H 0.0000 0.0000 'International Tables Vol C Tables 4.2.6.8 and 6.1.1.4'
N N 0.0061 0.0033 'International Tables Vol C Tables 4.2.6.8 and 6.1.1.4'
O O 0.0106 0.0060 'International Tables Vol C Tables 4.2.6.8 and 6.1.1.4'
P P 0.1023 0.0942 'International Tables Vol C Tables 4.2.6.8 and 6.1.1.4'
Cl Cl 0.1484 0.1585 'International Tables Vol C Tables 4.2.6.8 and 6.1.1.4'
Ag Ag -0.8971 1.1015 'International Tables Vol C Tables 4.2.6.8 and 6.1.1.4'

loop_
_geom_angle_atom_site_label_1
_geom_angle_atom_site_label_2
_geom_angle_atom_site_label_3
_geom_angle
N2 Ag1 P1 168.33(9)
N2 Ag1 Ag2 89.88(8)
P1 Ag1 Ag2 78.46(3)
N1 Ag2 P2 161.09(9)
N1 Ag2 O1 90.14(11)
P2 Ag2 O1 108.10(8)
N1 Ag2 Ag1 89.19(9)
P2 Ag2 Ag1 73.70(2)
O1 Ag2 Ag1 140.04(7)
O2 Cl1 O4 110.4(2)
O2 Cl1 O3 110.2(2)
O4 Cl1 O3 109.0(2)
O2 Cl1 O1 110.0(2)
O4 Cl1 O1 108.23(18)
O3 Cl1 O1 108.90(19)
O8 Cl2 O7 110.7(3)
O8 Cl2 O6 109.5(2)
O7 Cl2 O6 108.9(2)
O8 Cl2 O5 110.3(2)
O7 Cl2 O5 108.4(2)
O6 Cl2 O5 109.1(2)
C29 P1 C1 104.67(18)
C29 P1 C7 105.57(18)
C1 P1 C7 102.26(18)
C29 P1 Ag1 110.40(14)
C1 P1 Ag1 116.93(13)
C7 P1 Ag1 115.80(14)
C23 P2 C12 105.08(18)
C23 P2 C18 104.09(18)
C12 P2 C18 103.41(18)
C23 P2 Ag2 107.23(13)
C12 P2 Ag2 119.46(13)
C18 P2 Ag2 116.08(13)
Cl1 O1 Ag2 111.36(16)
C11 N1 C7 118.0(4)
C11 N1 Ag2 116.7(3)
C7 N1 Ag2 125.3(3)
C22 N2 C18 118.5(3)
C22 N2 Ag1 120.0(3)
C18 N2 Ag1 121.4(3)
C6 C1 C2 118.8(4)
C6 C1 P1 122.4(3)
C2 C1 P1 118.6(3)
C3 C2 C1 120.5(4)
C3 C2 H5 119.8
C1 C2 H5 119.8
C2 C3 C4 119.6(4)
C2 C3 H4 120.2
C4 C3 H4 120.2
C5 C4 C3 120.5(4)
C5 C4 H3 119.7
C3 C4 H3 119.7
C4 C5 C6 119.7(4)
C4 C5 H1 120.2
C6 C5 H1 120.2
C5 C6 C1 120.9(4)
C5 C6 H2 119.6
C1 C6 H2 119.6
N1 C7 C8 122.1(4)
N1 C7 P1 116.6(3)
C8 C7 P1 121.2(3)
C7 C8 C9 120.1(4)
C7 C8 H23 120.0
C9 C8 H23 120.0
C10 C9 C8 118.0(4)
C10 C9 H6 121.0
C8 C9 H6 121.0
C9 C10 C11 119.2(4)
C9 C10 H7 120.4
C11 C10 H7 120.4
N1 C11 C10 122.7(4)
N1 C11 H8 118.7
C10 C11 H8 118.7
C17 C12 C13 118.8(4)
C17 C12 P2 122.3(3)
C13 C12 P2 118.9(3)
C14 C13 C12 120.8(4)
C14 C13 H9 119.6
C12 C13 H9 119.6
C13 C14 C15 120.0(4)
C13 C14 H13 120.0
C15 C14 H13 120.0
C16 C15 C14 120.1(4)
C16 C15 H10 119.9
C14 C15 H10 119.9
C15 C16 C17 120.1(4)
C15 C16 H11 120.0
C17 C16 H11 120.0
C16 C17 C12 120.2(4)
C16 C17 H12 119.9
C12 C17 H12 119.9
N2 C18 C19 121.8(4)
N2 C18 P2 114.8(3)
C19 C18 P2 123.4(3)
C18 C19 C20 119.2(4)
C18 C19 H14 120.4
C20 C19 H14 120.4
C19 C20 C21 119.0(4)
C19 C20 H15 120.5
C21 C20 H15 120.5
C22 C21 C20 118.9(4)
C22 C21 H16 120.6
C20 C21 H16 120.6
N2 C22 C21 122.6(4)
N2 C22 H17 118.7
C21 C22 H17 118.7
C28 C23 C24 119.3(4)
C28 C23 P2 124.2(3)
C24 C23 P2 116.5(3)
C25 C24 C23 119.9(4)
C25 C24 H22 120.1
C23 C24 H22 120.1
C26 C25 C24 119.9(4)
C26 C25 H18 120.0
C24 C25 H18 120.0
C27 C26 C25 120.6(4)
C27 C26 H21 119.7
C25 C26 H21 119.7
C26 C27 C28 119.9(4)
C26 C27 H19 120.1
C28 C27 H19 120.1
C27 C28 C23 120.3(4)
C27 C28 H20 119.9
C23 C28 H20 119.9
C34 C29 C30 120.1(4)
C34 C29 P1 117.3(3)
C30 C29 P1 122.6(3)
C29 C30 C31 119.7(4)
C29 C30 H24 120.2
C31 C30 H24 120.2
C32 C31 C30 119.8(4)
C32 C31 H25 120.1
C30 C31 H25 120.1
C31 C32 C33 120.3(4)
C31 C32 H28 119.9
C33 C32 H28 119.9
C34 C33 C32 119.7(4)
C34 C33 H26 120.1
C32 C33 H26 120.1
C29 C34 C33 120.4(4)
C29 C34 H27 119.8
C33 C34 H27 119.8
Cl3 C35 Cl4 112.7(4)
Cl3 C35 H29 109.0
Cl4 C35 H29 109.0
Cl3 C35 H30 109.0
Cl4 C35 H30 109.0
H29 C35 H30 107.8
Cl6 C36 Cl5 110.3(3)
Cl6 C36 H31 109.6
Cl5 C36 H31 109.6
Cl6 C36 H32 109.6
Cl5 C36 H32 109.6
H31 C36 H32 108.1

loop_
_geom_bond_atom_site_label_1
_geom_bond_atom_site_label_2
_geom_bond_distance
Ag1 N2 2.200(3)
Ag1 P1 2.3699(10)
Ag1 Ag2 3.0291(4)
Ag2 N1 2.202(3)
Ag2 P2 2.3652(10)
Ag2 O1 2.566(3)
Cl1 O2 1.434(3)
Cl1 O4 1.448(3)
Cl1 O3 1.448(3)
Cl1 O1 1.448(3)
Cl2 O8 1.426(3)
Cl2 O7 1.437(3)
Cl2 O6 1.443(3)
Cl2 O5 1.447(4)
Cl3 C35 1.738(6)
Cl4 C35 1.754(6)
Cl5 C36 1.767(6)
Cl6 C36 1.763(5)
P1 C29 1.818(4)
P1 C1 1.820(4)
P1 C7 1.850(4)
P2 C23 1.809(4)
P2 C12 1.819(4)
P2 C18 1.843(4)
N1 C11 1.349(5)
N1 C7 1.349(5)
N2 C22 1.344(5)
N2 C18 1.353(5)
C1 C6 1.395(6)
C1 C2 1.397(6)
C2 C3 1.387(6)
C2 H5 0.9500
C3 C4 1.397(7)
C3 H4 0.9500
C4 C5 1.378(7)
C4 H3 0.9500
C5 C6 1.386(6)
C5 H1 0.9500
C6 H2 0.9500
C7 C8 1.381(6)
C8 C9 1.391(6)
C8 H23 0.9500
C9 C10 1.386(6)
C9 H6 0.9500
C10 C11 1.392(6)
C10 H7 0.9500
C11 H8 0.9500
C12 C17 1.397(6)
C12 C13 1.397(6)
C13 C14 1.368(6)
C13 H9 0.9500
C14 C15 1.394(7)
C14 H13 0.9500
C15 C16 1.375(6)
C15 H10 0.9500
C16 C17 1.387(6)
C16 H11 0.9500
C17 H12 0.9500
C18 C19 1.381(6)
C19 C20 1.386(6)
C19 H14 0.9500
C20 C21 1.387(6)
C20 H15 0.9500
C21 C22 1.375(6)
C21 H16 0.9500
C22 H17 0.9500
C23 C28 1.396(5)
C23 C24 1.405(5)
C24 C25 1.394(6)
C24 H22 0.9500
C25 C26 1.385(6)
C25 H18 0.9500
C26 C27 1.385(6)
C26 H21 0.9500
C27 C28 1.391(6)
C27 H19 0.9500
C28 H20 0.9500
C29 C34 1.386(6)
C29 C30 1.391(6)
C30 C31 1.404(6)
C30 H24 0.9500
C31 C32 1.386(7)
C31 H25 0.9500
C32 C33 1.391(7)
C32 H28 0.9500
C33 C34 1.390(7)
C33 H26 0.9500
C34 H27 0.9500
C35 H29 0.9900
C35 H30 0.9900
C36 H31 0.9900
C36 H32 0.9900

loop_
_geom_torsion_atom_site_label_1
_geom_torsion_atom_site_label_2
_geom_torsion_atom_site_label_3
_geom_torsion_atom_site_label_4
_geom_torsion
O2 Cl1 O1 Ag2 -112.87(19)
O4 Cl1 O1 Ag2 126.43(17)
O3 Cl1 O1 Ag2 8.1(2)
C29 P1 C1 C6 -18.0(4)
C7 P1 C1 C6 91.9(4)
Ag1 P1 C1 C6 -140.5(3)
C29 P1 C1 C2 166.2(3)
C7 P1 C1 C2 -83.8(4)
Ag1 P1 C1 C2 43.8(4)
C6 C1 C2 C3 -2.6(6)
P1 C1 C2 C3 173.3(3)
C1 C2 C3 C4 1.0(7)
C2 C3 C4 C5 1.2(7)
C3 C4 C5 C6 -1.7(7)
C4 C5 C6 C1 0.0(6)
C2 C1 C6 C5 2.1(6)
P1 C1 C6 C5 -173.6(3)
C11 N1 C7 C8 0.0(6)
Ag2 N1 C7 C8 176.9(3)
C11 N1 C7 P1 -176.9(3)
Ag2 N1 C7 P1 0.0(4)
C29 P1 C7 N1 -89.6(3)
C1 P1 C7 N1 161.1(3)
Ag1 P1 C7 N1 32.8(3)
C29 P1 C7 C8 93.4(4)
C1 P1 C7 C8 -15.8(4)
Ag1 P1 C7 C8 -144.1(3)
N1 C7 C8 C9 -1.0(6)
P1 C7 C8 C9 175.8(3)
C7 C8 C9 C10 1.1(7)
C8 C9 C10 C11 -0.3(7)
C7 N1 C11 C10 0.8(6)
Ag2 N1 C11 C10 -176.4(3)
C9 C10 C11 N1 -0.6(7)
C23 P2 C12 C17 -8.9(4)
C18 P2 C12 C17 100.0(3)
Ag2 P2 C12 C17 -129.2(3)
C23 P2 C12 C13 172.5(3)
C18 P2 C12 C13 -78.6(3)
Ag2 P2 C12 C13 52.2(4)
C17 C12 C13 C14 -0.8(6)
P2 C12 C13 C14 177.8(3)
C12 C13 C14 C15 0.2(7)
C13 C14 C15 C16 0.4(7)
C14 C15 C16 C17 -0.5(6)
C15 C16 C17 C12 -0.1(6)
C13 C12 C17 C16 0.7(6)
P2 C12 C17 C16 -177.8(3)
C22 N2 C18 C19 -1.6(6)
Ag1 N2 C18 C19 -177.1(3)
C22 N2 C18 P2 177.3(3)
Ag1 N2 C18 P2 1.8(4)
C23 P2 C18 N2 -76.6(3)
C12 P2 C18 N2 173.8(3)
Ag2 P2 C18 N2 41.0(3)
C23 P2 C18 C19 102.3(4)
C12 P2 C18 C19 -7.3(4)
Ag2 P2 C18 C19 -140.1(3)
N2 C18 C19 C20 0.1(6)
P2 C18 C19 C20 -178.7(3)
C18 C19 C20 C21 0.9(7)
C19 C20 C21 C22 -0.4(7)
C18 N2 C22 C21 2.2(6)
Ag1 N2 C22 C21 177.7(3)
C20 C21 C22 N2 -1.1(7)
C12 P2 C23 C28 94.8(4)
C18 P2 C23 C28 -13.6(4)
Ag2 P2 C23 C28 -137.1(3)
C12 P2 C23 C24 -85.2(3)
C18 P2 C23 C24 166.4(3)
Ag2 P2 C23 C24 42.9(3)
C28 C23 C24 C25 -1.9(6)
P2 C23 C24 C25 178.1(3)
C23 C24 C25 C26 1.0(6)
C24 C25 C26 C27 1.3(6)
C25 C26 C27 C28 -2.7(6)
C26 C27 C28 C23 1.8(6)
C24 C23 C28 C27 0.5(6)
P2 C23 C28 C27 -179.4(3)
C1 P1 C29 C34 -78.9(3)
C7 P1 C29 C34 173.6(3)
Ag1 P1 C29 C34 47.8(3)
C1 P1 C29 C30 99.5(3)
C7 P1 C29 C30 -8.0(4)
Ag1 P1 C29 C30 -133.9(3)
C34 C29 C30 C31 0.3(6)
P1 C29 C30 C31 -178.0(3)
C29 C30 C31 C32 1.9(6)
C30 C31 C32 C33 -1.9(7)
C31 C32 C33 C34 -0.2(7)
C30 C29 C34 C33 -2.4(6)
P1 C29 C34 C33 176.0(3)
C32 C33 C34 C29 2.4(7)
